data_2201077
loop_
_publ_author_name
'Maderov\'a, Jana'
'Pavel\<c\'ik, Franti\<sek'
'Marek, Jarom\'ir'

_publ_section_title
;
 <i>N</i>-(Carboxymethyl)aspartic acid
;
_journal_issue 4
_journal_name_full 'Acta Crystallographica Section E'
_journal_page_first o469
_journal_page_last o470
_journal_paper_doi 10.1107/S1600536802004117
_journal_volume 58
_journal_year 2002
_chemical_formula_iupac 'C6 H9 N O6'
_chemical_formula_moiety 'C6 H9 N O6'
_chemical_formula_sum 'C6 H9 N O6'
_chemical_formula_weight 191.14
_chemical_melting_point 470
_chemical_name_common 'N-carboxymethylaspartic acid'
_chemical_name_systematic
;
N-carboxymethylaspartic acid
;
_space_group_IT_number 14
_symmetry_cell_setting monoclinic
_symmetry_space_group_name_Hall '-P 2yn'
_symmetry_space_group_name_H-M 'P 1 21/n 1'
_atom_sites_solution_hydrogens geom
_atom_sites_solution_primary direct
_atom_sites_solution_secondary difmap
_cell_angle_alpha 90
_cell_angle_beta 95.384(12)
_cell_angle_gamma 90
_cell_formula_units_Z 4
_cell_length_a 5.3430(5)
_cell_length_b 16.033(2)
_cell_length_c 9.0895(12)
_cell_measurement_reflns_used 36
_cell_measurement_temperature 120(2)
_cell_measurement_theta_max 24.98
_cell_measurement_theta_min 16.94
_cell_volume 775.21(16)
_computing_cell_refinement 'KM-4 CCD System Software'
_computing_data_collection 'KM-4 CCD System Software (Kuma, 1998)'
_computing_data_reduction 'KM-4 CCD System Software'
_computing_molecular_graphics 'ORTEPIII (Johnson & Burnett, 1996)'
_computing_publication_material
;
SHELXL97 (Sheldrick, 1997)
;
_computing_structure_refinement 'SHELXL97 (Sheldrick, 1997)'
_computing_structure_solution 'SHELXS97 (Sheldrick, 1990)'
_diffrn_ambient_temperature 120(2)
_diffrn_measured_fraction_theta_full 1.00
_diffrn_measured_fraction_theta_max 1.00
_diffrn_measurement_device_type
;
Kuma KM-4 four-circle \k-axis diffractometer
with Oxford Cryosystems Cryostream cooler (Cosier & Glazer, 1986)
;
_diffrn_measurement_method \w
_diffrn_radiation_monochromator graphite
_diffrn_radiation_source 'fine-focus sealed tube'
_diffrn_radiation_type MoK\a
_diffrn_radiation_wavelength 0.71073
_diffrn_reflns_av_R_equivalents 0.036
_diffrn_reflns_av_sigmaI/netI 0.0356
_diffrn_reflns_limit_h_max 0
_diffrn_reflns_limit_h_min -6
_diffrn_reflns_limit_k_max 19
_diffrn_reflns_limit_k_min -19
_diffrn_reflns_limit_l_max 10
_diffrn_reflns_limit_l_min -10
_diffrn_reflns_number 2969
_diffrn_reflns_theta_full 25.1
_diffrn_reflns_theta_max 25.1
_diffrn_reflns_theta_min 4.0
_diffrn_standards_decay_% <2
_diffrn_standards_interval_count 200
_diffrn_standards_number 3
_exptl_absorpt_coefficient_mu 0.149
_exptl_absorpt_correction_type none
_exptl_crystal_colour colourless
_exptl_crystal_density_diffrn 1.638
_exptl_crystal_density_method 'not measured'
_exptl_crystal_description prism
_exptl_crystal_F_000 400
_exptl_crystal_size_max 0.60
_exptl_crystal_size_mid 0.40
_exptl_crystal_size_min 0.30
_refine_diff_density_max 0.29
_refine_diff_density_min -0.24
_refine_ls_extinction_method none
_refine_ls_goodness_of_fit_ref 1.09
_refine_ls_hydrogen_treatment mixed
_refine_ls_matrix_type full
_refine_ls_number_parameters 137
_refine_ls_number_reflns 1368
_refine_ls_number_restraints 0
_refine_ls_restrained_S_all 1.09
_refine_ls_R_factor_all 0.041
_refine_ls_R_factor_gt 0.033
_refine_ls_shift/su_max <0.001
_refine_ls_shift/su_mean <0.001
_refine_ls_structure_factor_coef Fsqd
_refine_ls_weighting_details 'calc w = 1/[\s^2^(Fo^2^)+(0.04P)^2^+0.2243P] where P = (Fo^2^+2Fc^2^)/3'
_refine_ls_weighting_scheme calc
_refine_ls_wR_factor_gt 0.079
_refine_ls_wR_factor_ref 0.082
_reflns_number_gt 1179
_reflns_number_total 1368
_reflns_threshold_expression I>2\s(I)
_cod_data_source_file ci6101.cif
_cod_data_source_block I
_cod_original_cell_volume 775.2(2)
_cod_original_sg_symbol_Hall '-p 2yn'
_cod_original_sg_symbol_H-M 'P 21/n'
_cod_database_code 2201077
_cod_database_fobs_code 2201077

loop_
_symmetry_equiv_pos_as_xyz
'x, y, z'
'-x+1/2, y+1/2, -z+1/2'
'-x, -y, -z'
'x-1/2, -y-1/2, z-1/2'

loop_
_atom_site_label
_atom_site_fract_x
_atom_site_fract_y
_atom_site_fract_z
_atom_site_U_iso_or_equiv
_atom_site_adp_type
_atom_site_calc_flag
_atom_site_refinement_flags
_atom_site_occupancy
_atom_site_disorder_assembly
_atom_site_disorder_group
_atom_site_type_symbol
O1 0.4767(2) 0.64415(6) 0.61666(11) 0.0170(3) Uani d . 1 . . O
O2 0.3125(2) 0.51825(7) 0.55872(11) 0.0166(3) Uani d . 1 . . O
O3 0.1324(2) 0.41892(6) 0.90873(10) 0.0163(3) Uani d . 1 . . O
O4 0.3500(2) 0.53653(6) 0.91396(11) 0.0149(3) Uani d . 1 . . O
O5 -0.1229(2) 0.79036(6) 0.60638(11) 0.0181(3) Uani d . 1 . . O
O6 -0.4103(2) 0.81542(7) 0.76614(12) 0.0198(3) Uani d . 1 . . O
N5 0.1317(2) 0.67990(8) 0.79540(13) 0.0139(3) Uani d . 1 . . N
H5A 0.2223 0.6587 0.8766 0.022(5) Uiso calc R 1 . . H
H5B 0.2319 0.7171 0.7531 0.028(5) Uiso calc R 1 . . H
C1 0.0714(3) 0.60976(9) 0.68777(14) 0.0128(3) Uani d . 1 . . C
H1 -0.0521 0.6287 0.6133 0.010(4) Uiso calc R 1 . . H
C2 0.3118(3) 0.59085(9) 0.61593(14) 0.0128(3) Uani d . 1 . . C
C3 -0.0301(3) 0.53366(9) 0.76034(15) 0.0131(3) Uani d . 1 . . C
H3A -0.1696 0.5497 0.8114 0.021(4) Uiso calc R 1 . . H
H3B -0.0886 0.4949 0.6858 0.009(4) Uiso calc R 1 . . H
C4 0.1610(3) 0.49154(9) 0.86692(14) 0.0120(3) Uani d . 1 . . C
C6 -0.0857(3) 0.72573(9) 0.84479(15) 0.0162(3) Uani d . 1 . . C
H6A -0.0312 0.7593 0.9277 0.014(4) Uiso calc R 1 . . H
H6B -0.2055 0.6870 0.8747 0.020(4) Uiso calc R 1 . . H
C7 -0.2076(3) 0.78008(9) 0.72387(15) 0.0147(3) Uani d . 1 . . C
H2 0.459(10) 0.505(4) 0.520(6) 0.032(13) Uiso d P 0.50 . . H
H4 0.452(7) 0.513(2) 0.975(4) 0.018(11) Uiso d P 0.50 . . H
H6 -0.476(4) 0.8558(15) 0.698(3) 0.049(6) Uiso d . 1 . . H

loop_
_atom_site_aniso_label
_atom_site_aniso_U_11
_atom_site_aniso_U_22
_atom_site_aniso_U_33
_atom_site_aniso_U_12
_atom_site_aniso_U_13
_atom_site_aniso_U_23
O1 0.0154(6) 0.0192(6) 0.0168(5) -0.0016(5) 0.0033(4) 0.0019(4)
O2 0.0141(6) 0.0203(6) 0.0160(5) 0.0001(5) 0.0040(5) -0.0052(4)
O3 0.0183(6) 0.0157(6) 0.0142(5) -0.0029(5) -0.0013(4) 0.0020(4)
O4 0.0133(6) 0.0165(6) 0.0140(5) -0.0008(5) -0.0035(5) 0.0015(4)
O5 0.0192(6) 0.0194(6) 0.0157(5) 0.0000(5) 0.0020(4) 0.0023(4)
O6 0.0213(6) 0.0208(6) 0.0176(5) 0.0087(5) 0.0033(5) 0.0016(4)
N5 0.0145(6) 0.0158(6) 0.0111(6) 0.0019(5) 0.0002(5) -0.0001(5)
C1 0.0130(8) 0.0161(7) 0.0089(6) 0.0021(6) -0.0007(5) -0.0011(5)
C2 0.0131(8) 0.0174(7) 0.0075(6) 0.0020(7) -0.0010(6) 0.0034(5)
C3 0.0114(8) 0.0176(7) 0.0104(7) 0.0000(6) 0.0014(6) -0.0019(5)
C4 0.0129(8) 0.0153(7) 0.0082(6) -0.0005(7) 0.0033(6) -0.0029(5)
C6 0.0186(8) 0.0181(8) 0.0120(7) 0.0054(7) 0.0015(6) -0.0025(6)
C7 0.0161(8) 0.0138(7) 0.0138(7) -0.0003(7) -0.0006(6) -0.0026(6)

loop_
_atom_type_symbol
_atom_type_description
_atom_type_scat_dispersion_real
_atom_type_scat_dispersion_imag
_atom_type_scat_source
C C 0.0033 0.0016 'International Tables Vol C Tables 4.2.6.8 and 6.1.1.4'
H H 0.0000 0.0000 'International Tables Vol C Tables 4.2.6.8 and 6.1.1.4'
N N 0.0061 0.0033 'International Tables Vol C Tables 4.2.6.8 and 6.1.1.4'
O O 0.0106 0.0060 'International Tables Vol C Tables 4.2.6.8 and 6.1.1.4'

loop_
_geom_angle_atom_site_label_1
_geom_angle_atom_site_label_2
_geom_angle_atom_site_label_3
_geom_angle
C2 O2 H2 113(4)
C4 O4 H4 114(3)
C7 O6 H6 111.7(14)
C6 N5 C1 116.23(12)
C6 N5 H5A 108.2
C1 N5 H5A 108.2
C6 N5 H5B 108.2
C1 N5 H5B 108.2
H5A N5 H5B 107.4
N5 C1 C3 112.52(11)
N5 C1 C2 106.82(11)
C3 C1 C2 112.18(12)
N5 C1 H1 108.4
C3 C1 H1 108.4
C2 C1 H1 108.4
O1 C2 O2 127.48(14)
O1 C2 C1 119.49(13)
O2 C2 C1 113.02(13)
C4 C3 C1 113.24(12)
C4 C3 H3A 108.9
C1 C3 H3A 108.9
C4 C3 H3B 108.9
C1 C3 H3B 108.9
H3A C3 H3B 107.7
O3 C4 O4 122.88(14)
O3 C4 C3 121.66(13)
O4 C4 C3 115.43(13)
N5 C6 C7 111.40(12)
N5 C6 H6A 109.3
C7 C6 H6A 109.3
N5 C6 H6B 109.3
C7 C6 H6B 109.3
H6A C6 H6B 108.0
O5 C7 O6 125.98(14)
O5 C7 C6 123.55(14)
O6 C7 C6 110.45(12)

loop_
_geom_bond_atom_site_label_1
_geom_bond_atom_site_label_2
_geom_bond_site_symmetry_2
_geom_bond_distance
_geom_bond_publ_flag
O1 C2 . 1.2268(18) yes
O2 C2 . 1.2750(18) yes
O2 H2 . 0.91(5) ?
O3 C4 . 1.2387(18) yes
O4 C4 . 1.2813(18) yes
O4 H4 . 0.83(4) ?
O5 C7 . 1.2097(18) yes
O6 C7 . 1.3115(19) yes
O6 H6 . 0.94(3) ?
N5 C6 . 1.4797(19) yes
N5 C1 . 1.5055(18) yes
N5 H5A . 0.91 ?
N5 H5B . 0.91 ?
C1 C3 . 1.512(2) ?
C1 C2 . 1.525(2) ?
C1 H1 . 0.95 ?
C3 C4 . 1.501(2) ?
C3 H3A . 0.95 ?
C3 H3B . 0.95 ?
C6 C7 . 1.502(2) ?
C6 H6A . 0.95 ?
C6 H6B . 0.95 ?

loop_
_geom_hbond_atom_site_label_D
_geom_hbond_atom_site_label_H
_geom_hbond_atom_site_label_A
_geom_hbond_site_symmetry_A
_geom_hbond_distance_DH
_geom_hbond_distance_HA
_geom_hbond_distance_DA
_geom_hbond_angle_DHA
_geom_hbond_publ_flag
O2 H2 O2 3_666 0.91(5) 1.52(6) 2.429(2) 174(6) yes
O4 H4 O4 3_667 0.83(4) 1.60(4) 2.433(2) 177(4) yes
O6 H6 O3 2_456 0.94(3) 1.58(2) 2.517(2) 170(2) yes
N5 H5A O4 1_555 0.91 2.09 2.751(2) 128 yes
N5 H5A O5 4_676 0.91 2.32 3.040(2) 136 yes
N5 H5B O6 1_655 0.91 2.47 3.302(2) 152 yes
C3 H3B O2 3_566 0.95 2.43 3.249(2) 144 yes
C6 H6A O1 4_576 0.95 2.31 3.227(2) 162 yes

loop_
_geom_torsion_atom_site_label_1
_geom_torsion_atom_site_label_2
_geom_torsion_atom_site_label_3
_geom_torsion_atom_site_label_4
_geom_torsion
C6 N5 C1 C3 -74.25(15)
C6 N5 C1 C2 162.23(11)
N5 C1 C2 O1 -21.35(16)
C3 C1 C2 O1 -145.08(13)
N5 C1 C2 O2 159.50(11)
C3 C1 C2 O2 35.77(16)
N5 C1 C3 C4 -67.44(15)
C2 C1 C3 C4 53.05(15)
C1 C3 C4 O3 -162.31(13)
C1 C3 C4 O4 19.55(17)
C1 N5 C6 C7 -72.22(16)
N5 C6 C7 O5 -6.3(2)
N5 C6 C7 O6 175.42(12)
